data_7027191
loop_
_publ_author_name
'Walsdorff, Christian'
'Park, Sunyoung'
'Kim, Jeongho'
'Heo, Jungseok'
'Park, Ki-Min'
'Oh, Jinho'
'Kim, Kimoon'

_publ_section_title
;
 Co-ordination chemistry of CuI with
 1,3,5-tris[bis(pyridin-2-ylmethyl)aminomethyl]-2,4,6-triethylbenzene, a
 conformationally constrained trinucleating ligand
;
_journal_issue 6
_journal_name_full 'Journal of the Chemical Society, Dalton Transactions'
_journal_page_first 923
_journal_paper_doi 10.1039/a809179j
_journal_year 1999
_chemical_formula_sum 'C53 H61 Cl8 Cu3 N9 O12'
_chemical_formula_weight 1490.33
_chemical_name_common '[LCu3Cl(ClO4)2]ClO4-2CH2Cl2'
_chemical_name_systematic
;
 ?
;
_space_group_IT_number 2
_symmetry_cell_setting triclinic
_symmetry_space_group_name_Hall '-P 1'
_symmetry_space_group_name_H-M 'P -1'
_atom_sites_solution_hydrogens geom
_atom_sites_solution_primary direct
_atom_sites_solution_secondary difmap
_audit_creation_method SHELXL-97
_cell_angle_alpha 65.8710(10)
_cell_angle_beta 83.2570(10)
_cell_angle_gamma 88.6970(10)
_cell_formula_units_Z 2
_cell_length_a 13.7370(3)
_cell_length_b 14.5407(3)
_cell_length_c 16.7511(3)
_cell_measurement_reflns_used 12319
_cell_measurement_temperature 188(2)
_cell_measurement_theta_max 24.18
_cell_measurement_theta_min 1.89
_cell_volume 3031.31(11)
_computing_cell_refinement 'Bruker SMART'
_computing_data_collection 'Bruker SMART'
_computing_data_reduction 'Bruker SHELXTL'
_computing_molecular_graphics 'Bruker SHELXTL'
_computing_publication_material 'Bruker SHELXTL'
_computing_structure_refinement 'SHELXL-97 (Sheldrick, 1997)'
_computing_structure_solution 'SHELXS-97 (Sheldrick, 1990)'
_diffrn_ambient_temperature 188(2)
_diffrn_measured_fraction_theta_full 0.937
_diffrn_measured_fraction_theta_max 0.937
_diffrn_measurement_device_type 'CCD area detector'
_diffrn_measurement_method 'phi and omega scans'
_diffrn_radiation_monochromator graphite
_diffrn_radiation_source 'fine-focus sealed tube'
_diffrn_radiation_type MoK\a
_diffrn_radiation_wavelength 0.71073
_diffrn_reflns_av_R_equivalents 0.0220
_diffrn_reflns_av_sigmaI/netI 0.0392
_diffrn_reflns_limit_h_max 15
_diffrn_reflns_limit_h_min -15
_diffrn_reflns_limit_k_max 16
_diffrn_reflns_limit_k_min -13
_diffrn_reflns_limit_l_max 19
_diffrn_reflns_limit_l_min -13
_diffrn_reflns_number 12319
_diffrn_reflns_theta_full 24.18
_diffrn_reflns_theta_max 24.18
_diffrn_reflns_theta_min 1.89
_exptl_absorpt_coefficient_mu 1.463
_exptl_absorpt_correction_T_min 0.810776
_exptl_absorpt_correction_type 'Semi-empirical from psi-scans (SADABS)'
_exptl_crystal_colour green
_exptl_crystal_density_diffrn 1.633
_exptl_crystal_density_method 'not measured'
_exptl_crystal_description plate
_exptl_crystal_F_000 1522
_exptl_crystal_size_max 0.15
_exptl_crystal_size_mid 0.15
_exptl_crystal_size_min 0.25
_refine_diff_density_max 0.548
_refine_diff_density_min -0.762
_refine_diff_density_rms 0.089
_refine_ls_extinction_method none
_refine_ls_goodness_of_fit_ref 1.135
_refine_ls_hydrogen_treatment mixed
_refine_ls_matrix_type full
_refine_ls_number_parameters 794
_refine_ls_number_reflns 9110
_refine_ls_number_restraints 18
_refine_ls_restrained_S_all 1.138
_refine_ls_R_factor_all 0.0698
_refine_ls_R_factor_gt 0.0529
_refine_ls_shift/su_max 0.105
_refine_ls_shift/su_mean 0.003
_refine_ls_structure_factor_coef Fsqd
_refine_ls_weighting_details 'calc w=1/[\s^2^(Fo^2^)+(0.0377P)^2^+11.9372P] where P=(Fo^2^+2Fc^2^)/3'
_refine_ls_weighting_scheme calc
_refine_ls_wR_factor_gt 0.1200
_refine_ls_wR_factor_ref 0.1335
_reflns_number_gt 7516
_reflns_number_total 9110
_reflns_threshold_expression >2sigma(I)
_cod_data_source_file 809179jsup1.cif
_cod_data_source_block 4
_cod_depositor_comments
;
The following automatic conversions were performed:

'_symmetry_cell_setting' value 'Triclinic' changed to 'triclinic'
according to /home/saulius/struct/CIF-dictionaries/cif_core.dic
dictionary named 'cif_core.dic' version 2.4.2 from 2011-04-26.

Automatic conversion script
Id: cif_fix_values 1891 2012-01-12 08:04:46Z andrius 
;
_cod_original_sg_symbol_H-M P-1
_cod_database_code 7027191

loop_
_symmetry_equiv_pos_as_xyz
'x, y, z'
'-x, -y, -z'

loop_
_atom_site_label
_atom_site_type_symbol
_atom_site_fract_x
_atom_site_fract_y
_atom_site_fract_z
_atom_site_U_iso_or_equiv
_atom_site_adp_type
_atom_site_occupancy
_atom_site_symmetry_multiplicity
_atom_site_calc_flag
_atom_site_refinement_flags
_atom_site_disorder_assembly
_atom_site_disorder_group
Cu1 Cu 0.16035(4) 0.21655(4) 0.29423(4) 0.02461(16) Uani 1 1 d . . .
Cu2 Cu 0.06910(5) 0.06028(5) 0.17831(4) 0.03191(17) Uani 1 1 d . . .
Cu3 Cu -0.30416(6) 0.39092(5) 0.47099(5) 0.0418(2) Uani 1 1 d . . .
Cl1 Cl -0.15654(11) 0.44667(11) 0.57214(10) 0.0423(4) Uani 1 1 d . . .
Cl2 Cl 0.33468(9) 0.16931(11) 0.44989(9) 0.0356(3) Uani 1 1 d . . .
Cl3 Cl 0.55993(12) 0.72415(12) 0.07494(12) 0.0531(4) Uani 1 1 d . . .
O1 O -0.1466(5) 0.3897(4) 0.5209(4) 0.0801(17) Uani 1 1 d . . .
O2 O -0.0865(4) 0.4273(5) 0.6309(4) 0.0776(16) Uani 1 1 d . . .
O3 O -0.1493(4) 0.5516(4) 0.5133(4) 0.0763(16) Uani 1 1 d . . .
O4 O -0.2535(3) 0.4275(4) 0.6192(3) 0.0631(13) Uani 1 1 d . . .
O5 O 0.4067(3) 0.1764(4) 0.3788(3) 0.0533(12) Uani 1 1 d . . .
O6 O 0.3505(3) 0.0850(3) 0.5281(3) 0.0534(12) Uani 1 1 d . . .
O7 O 0.3389(3) 0.2600(3) 0.4638(3) 0.0569(12) Uani 1 1 d . . .
O8 O 0.2383(3) 0.1586(3) 0.4273(3) 0.0378(9) Uani 1 1 d . . .
O9 O 0.5395(4) 0.7821(4) 0.1262(4) 0.0769(16) Uani 1 1 d . . .
O10 O 0.5951(4) 0.7912(4) -0.0128(3) 0.0720(15) Uani 1 1 d . . .
O11 O 0.6291(5) 0.6522(5) 0.1095(5) 0.104(2) Uani 1 1 d . . .
O12 O 0.4718(4) 0.6755(4) 0.0756(4) 0.0806(17) Uani 1 1 d . . .
Cl8 Cl 0.18777(9) 0.08550(9) 0.25415(9) 0.0305(3) Uani 1 1 d . . .
N1 N 0.1196(3) 0.3467(3) 0.3074(3) 0.0235(9) Uani 1 1 d . . .
N2 N -0.0825(3) 0.1330(3) 0.1314(3) 0.0264(9) Uani 1 1 d . . .
N3 N -0.3483(3) 0.3675(3) 0.3458(3) 0.0274(10) Uani 1 1 d . . .
N4 N 0.0353(3) 0.1632(3) 0.3702(3) 0.0261(9) Uani 1 1 d . . .
N5 N 0.2789(3) 0.2995(3) 0.2249(3) 0.0266(9) Uani 1 1 d . . .
N6 N -0.0280(3) -0.0491(3) 0.2574(3) 0.0314(10) Uani 1 1 d . . .
N7 N 0.0988(3) 0.1031(3) 0.0494(3) 0.0304(10) Uani 1 1 d . . .
N8 N -0.3248(3) 0.2462(3) 0.5215(3) 0.0329(10) Uani 1 1 d . . .
N9 N -0.3791(3) 0.5109(3) 0.4236(3) 0.0336(11) Uani 1 1 d . . .
C1 C -0.0300(4) 0.3842(3) 0.2187(3) 0.0235(11) Uani 1 1 d . . .
C2 C -0.0249(3) 0.3324(3) 0.1636(3) 0.0218(10) Uani 1 1 d . . .
C3 C -0.1120(4) 0.2995(4) 0.1461(3) 0.0245(11) Uani 1 1 d . . .
C4 C -0.2037(4) 0.3258(4) 0.1768(3) 0.0265(11) Uani 1 1 d . . .
C5 C -0.2080(4) 0.3832(4) 0.2272(3) 0.0254(11) Uani 1 1 d . . .
C6 C -0.1211(4) 0.4103(4) 0.2503(3) 0.0247(11) Uani 1 1 d . . .
C7 C 0.0980(4) 0.4044(4) 0.0247(4) 0.0411(14) Uani 1 1 d . . .
H7A H 0.1598 0.3912 -0.0013 0.049 Uiso 1 1 calc R . .
H7B H 0.1028 0.4674 0.0301 0.049 Uiso 1 1 calc R . .
H7C H 0.0481 0.4080 -0.0119 0.049 Uiso 1 1 calc R . .
C8 C 0.0716(4) 0.3195(4) 0.1161(3) 0.0260(11) Uani 1 1 d . . .
H8A H 0.0688 0.2567 0.1101 0.031 Uiso 1 1 calc R . .
H8B H 0.1229 0.3155 0.1517 0.031 Uiso 1 1 calc R . .
C9 C -0.3146(4) 0.3832(5) 0.0587(4) 0.0443(15) Uani 1 1 d . . .
H9A H -0.3735 0.3665 0.0413 0.053 Uiso 1 1 calc R . .
H9B H -0.2603 0.3878 0.0155 0.053 Uiso 1 1 calc R . .
H9C H -0.3216 0.4467 0.0634 0.053 Uiso 1 1 calc R . .
C10 C -0.2962(4) 0.3022(4) 0.1470(4) 0.0328(12) Uani 1 1 d . . .
H10A H -0.2902 0.2385 0.1425 0.039 Uiso 1 1 calc R . .
H10B H -0.3510 0.2969 0.1900 0.039 Uiso 1 1 calc R . .
C11 C -0.1211(5) 0.5875(4) 0.2432(5) 0.0519(17) Uani 1 1 d . . .
H11A H -0.1258 0.6248 0.2794 0.062 Uiso 1 1 calc R . .
H11B H -0.1737 0.6053 0.2070 0.062 Uiso 1 1 calc R . .
H11C H -0.0594 0.6034 0.2064 0.062 Uiso 1 1 calc R . .
C12 C -0.1282(4) 0.4757(4) 0.3014(4) 0.0330(13) Uani 1 1 d . . .
H12A H -0.0766 0.4589 0.3386 0.040 Uiso 1 1 calc R . .
H12B H -0.1895 0.4607 0.3388 0.040 Uiso 1 1 calc R . .
C13 C 0.0643(4) 0.4212(4) 0.2362(3) 0.0252(11) Uani 1 1 d . . .
H13A H 0.1078 0.4460 0.1822 0.030 Uiso 1 1 calc R . .
H13B H 0.0491 0.4774 0.2511 0.030 Uiso 1 1 calc R . .
C14 C 0.0630(4) 0.3105(4) 0.3963(3) 0.0261(11) Uani 1 1 d . . .
H14A H 0.0229 0.3635 0.4009 0.031 Uiso 1 1 calc R . .
H14B H 0.1074 0.2925 0.4402 0.031 Uiso 1 1 calc R . .
C15 C -0.0005(4) 0.2212(4) 0.4124(3) 0.0260(11) Uani 1 1 d . . .
C16 C -0.0852(4) 0.1942(4) 0.4705(3) 0.0315(12) Uani 1 1 d . . .
H16 H -0.1090 0.2357 0.5004 0.038 Uiso 1 1 calc R . .
C17 C -0.1358(4) 0.1061(4) 0.4850(4) 0.0342(13) Uani 1 1 d . . .
H17 H -0.1944 0.0853 0.5259 0.041 Uiso 1 1 calc R . .
C18 C -0.1008(4) 0.0489(4) 0.4399(4) 0.0329(12) Uani 1 1 d . . .
H18 H -0.1354 -0.0114 0.4479 0.039 Uiso 1 1 calc R . .
C19 C -0.0156(4) 0.0796(4) 0.3836(4) 0.0325(12) Uani 1 1 d . . .
H19 H 0.0087 0.0395 0.3524 0.039 Uiso 1 1 calc R . .
C20 C 0.2137(3) 0.3985(4) 0.3033(3) 0.0273(11) Uani 1 1 d . . .
H20A H 0.2380 0.3697 0.3597 0.033 Uiso 1 1 calc R . .
H20B H 0.2032 0.4688 0.2886 0.033 Uiso 1 1 calc R . .
C21 C 0.2870(4) 0.3863(4) 0.2348(4) 0.0288(12) Uani 1 1 d . . .
C22 C 0.3617(4) 0.4563(4) 0.1875(4) 0.0364(13) Uani 1 1 d . . .
H22 H 0.3661 0.5184 0.1944 0.044 Uiso 1 1 calc R . .
C23 C 0.4298(4) 0.4353(5) 0.1304(4) 0.0411(14) Uani 1 1 d . . .
H23 H 0.4830 0.4822 0.0978 0.049 Uiso 1 1 calc R . .
C24 C 0.4209(4) 0.3471(5) 0.1205(4) 0.0430(15) Uani 1 1 d . . .
H24 H 0.4676 0.3318 0.0806 0.052 Uiso 1 1 calc R . .
C25 C 0.3443(4) 0.2803(4) 0.1682(4) 0.0360(13) Uani 1 1 d . . .
H25 H 0.3378 0.2188 0.1606 0.043 Uiso 1 1 calc R . .
C26 C -0.1058(4) 0.2422(4) 0.0880(3) 0.0269(11) Uani 1 1 d . . .
H26A H -0.1673 0.2473 0.0648 0.032 Uiso 1 1 calc R . .
H26B H -0.0565 0.2747 0.0390 0.032 Uiso 1 1 calc R . .
C27 C -0.1546(4) 0.0765(4) 0.2060(4) 0.0321(12) Uani 1 1 d . . .
H27A H -0.2155 0.0724 0.1845 0.038 Uiso 1 1 calc R . .
H27B H -0.1659 0.1125 0.2431 0.038 Uiso 1 1 calc R . .
C28 C -0.1233(4) -0.0290(4) 0.2604(4) 0.0318(12) Uani 1 1 d . . .
C29 C -0.1938(4) -0.1017(4) 0.3145(4) 0.0371(13) Uani 1 1 d . . .
H29 H -0.2621 -0.0859 0.3159 0.045 Uiso 1 1 calc R . .
C30 C -0.1643(5) -0.1970(5) 0.3660(4) 0.0437(15) Uani 1 1 d . . .
H30 H -0.2118 -0.2481 0.4041 0.052 Uiso 1 1 calc R . .
C31 C -0.0664(5) -0.2182(4) 0.3622(4) 0.0427(15) Uani 1 1 d . . .
H31 H -0.0444 -0.2842 0.3969 0.051 Uiso 1 1 calc R . .
C32 C -0.0003(4) -0.1427(4) 0.3075(4) 0.0364(13) Uani 1 1 d . . .
H32 H 0.0682 -0.1573 0.3049 0.044 Uiso 1 1 calc R . .
C33 C -0.0765(4) 0.0926(4) 0.0635(3) 0.0285(12) Uani 1 1 d . . .
H33A H -0.1288 0.1188 0.0278 0.034 Uiso 1 1 calc R . .
H33B H -0.0848 0.0206 0.0916 0.034 Uiso 1 1 calc R . .
C34 C 0.0199(4) 0.1199(4) 0.0058(3) 0.0281(12) Uani 1 1 d . . .
C35 C 0.0276(4) 0.1554(4) -0.0841(4) 0.0363(13) Uani 1 1 d . . .
H35 H -0.0300 0.1674 -0.1139 0.044 Uiso 1 1 calc R . .
C36 C 0.1198(5) 0.1737(4) -0.1310(4) 0.0407(15) Uani 1 1 d . . .
H36 H 0.1270 0.1983 -0.1941 0.049 Uiso 1 1 calc R . .
C37 C 0.2008(5) 0.1568(4) -0.0874(4) 0.0427(15) Uani 1 1 d . . .
H37 H 0.2655 0.1688 -0.1190 0.051 Uiso 1 1 calc R . .
C38 C 0.1876(4) 0.1222(4) 0.0026(4) 0.0375(13) Uani 1 1 d . . .
H38 H 0.2444 0.1113 0.0334 0.045 Uiso 1 1 calc R . .
C39 C -0.3056(4) 0.4209(4) 0.2531(4) 0.0306(12) Uani 1 1 d . . .
H39A H -0.2971 0.4909 0.2410 0.037 Uiso 1 1 calc R . .
H39B H -0.3519 0.4164 0.2161 0.037 Uiso 1 1 calc R . .
C40 C -0.4456(4) 0.4095(4) 0.3577(4) 0.0336(13) Uani 1 1 d . . .
H40A H -0.4830 0.3620 0.4098 0.040 Uiso 1 1 calc R . .
H40B H -0.4801 0.4190 0.3084 0.040 Uiso 1 1 calc R . .
C41 C -0.4379(4) 0.5085(4) 0.3656(4) 0.0335(13) Uani 1 1 d . . .
C42 C -0.4905(4) 0.5903(5) 0.3193(4) 0.0442(15) Uani 1 1 d . . .
H42 H -0.5312 0.5873 0.2775 0.053 Uiso 1 1 calc R . .
C43 C -0.4843(5) 0.6775(5) 0.3333(4) 0.0509(17) Uani 1 1 d . . .
H43 H -0.5197 0.7360 0.3006 0.061 Uiso 1 1 calc R . .
C44 C -0.4278(5) 0.6792(5) 0.3938(4) 0.0456(15) Uani 1 1 d . . .
H44 H -0.4242 0.7381 0.4058 0.055 Uiso 1 1 calc R . .
C45 C -0.3753(4) 0.5953(4) 0.4377(4) 0.0393(14) Uani 1 1 d . . .
H45 H -0.3347 0.5973 0.4798 0.047 Uiso 1 1 calc R . .
C46 C -0.3562(4) 0.2589(4) 0.3760(4) 0.0349(13) Uani 1 1 d . . .
H46A H -0.2996 0.2363 0.3504 0.042 Uiso 1 1 calc R . .
H46B H -0.4128 0.2423 0.3554 0.042 Uiso 1 1 calc R . .
C47 C -0.3645(4) 0.2029(4) 0.4749(4) 0.0331(13) Uani 1 1 d . . .
C48 C -0.4062(4) 0.1078(4) 0.5154(4) 0.0395(14) Uani 1 1 d . . .
H48 H -0.4358 0.0790 0.4814 0.047 Uiso 1 1 calc R . .
C49 C -0.4059(5) 0.0539(5) 0.6038(5) 0.0521(17) Uani 1 1 d . . .
H49 H -0.4358 -0.0125 0.6325 0.063 Uiso 1 1 calc R . .
C50 C -0.3620(5) 0.0961(5) 0.6513(4) 0.0469(16) Uani 1 1 d . . .
H50 H -0.3585 0.0589 0.7132 0.056 Uiso 1 1 calc R . .
C51 C -0.3236(4) 0.1919(4) 0.6085(4) 0.0387(14) Uani 1 1 d . . .
H51 H -0.2945 0.2219 0.6419 0.046 Uiso 1 1 calc R . .
C52 C 0.4655(12) -0.021(2) -0.1136(13) 0.088(10) Uani 0.576(19) 1 d PD A 1
H52A H 0.5238 -0.0469 -0.0866 0.106 Uiso 0.576(19) 1 calc PR A 1
H52B H 0.4739 0.0511 -0.1435 0.106 Uiso 0.576(19) 1 calc PR A 1
Cl4 Cl 0.4510(5) -0.0698(8) -0.1898(5) 0.105(3) Uani 0.576(19) 1 d PD A 1
Cl5 Cl 0.3671(6) -0.0496(5) -0.0333(5) 0.091(2) Uani 0.576(19) 1 d PD A 1
C52' C 0.450(2) -0.019(2) -0.1037(11) 0.097(16) Uani 0.424(19) 1 d PD A 2
H52C H 0.5058 -0.0622 -0.0941 0.117 Uiso 0.424(19) 1 calc PR A 2
H52D H 0.4663 0.0387 -0.0934 0.117 Uiso 0.424(19) 1 calc PR A 2
Cl4' Cl 0.4226(8) 0.018(2) -0.2106(6) 0.168(10) Uani 0.424(19) 1 d PD A 2
Cl5' Cl 0.3490(14) -0.083(2) -0.0335(10) 0.212(10) Uani 0.424(19) 1 d PD A 2
C53 C 0.2781(5) -0.2549(5) 0.1756(5) 0.063(2) Uani 1 1 d D . .
H53A H 0.3414 -0.2444 0.1415 0.076 Uiso 1 1 calc R . .
H53B H 0.2858 -0.2992 0.2353 0.076 Uiso 1 1 calc R . .
Cl6 Cl 0.23613(16) -0.13949(15) 0.17266(14) 0.0732(6) Uani 1 1 d D . .
Cl7 Cl 0.19873(17) -0.31234(15) 0.13460(14) 0.0740(6) Uani 1 1 d D . .

loop_
_atom_site_aniso_label
_atom_site_aniso_U_11
_atom_site_aniso_U_22
_atom_site_aniso_U_33
_atom_site_aniso_U_23
_atom_site_aniso_U_13
_atom_site_aniso_U_12
Cu1 0.0214(3) 0.0237(3) 0.0308(4) -0.0137(3) -0.0013(3) -0.0016(2)
Cu2 0.0314(4) 0.0315(4) 0.0331(4) -0.0133(3) -0.0037(3) -0.0026(3)
Cu3 0.0474(4) 0.0332(4) 0.0489(5) -0.0183(3) -0.0155(4) 0.0008(3)
Cl1 0.0469(9) 0.0427(8) 0.0462(9) -0.0256(7) -0.0106(7) -0.0020(7)
Cl2 0.0266(7) 0.0441(8) 0.0419(8) -0.0228(7) -0.0069(6) 0.0024(6)
Cl3 0.0507(9) 0.0478(9) 0.0611(11) -0.0234(8) -0.0024(8) -0.0064(8)
O1 0.111(5) 0.073(4) 0.079(4) -0.057(3) 0.006(3) -0.014(3)
O2 0.063(3) 0.108(5) 0.084(4) -0.054(4) -0.039(3) 0.024(3)
O3 0.094(4) 0.040(3) 0.081(4) -0.011(3) -0.004(3) -0.012(3)
O4 0.045(3) 0.069(3) 0.076(3) -0.031(3) 0.004(2) -0.012(2)
O5 0.033(2) 0.071(3) 0.057(3) -0.029(2) 0.006(2) 0.003(2)
O6 0.050(3) 0.059(3) 0.049(3) -0.017(2) -0.018(2) 0.019(2)
O7 0.060(3) 0.057(3) 0.072(3) -0.043(3) -0.012(2) -0.005(2)
O8 0.027(2) 0.043(2) 0.042(2) -0.0155(19) -0.0064(17) -0.0080(17)
O9 0.106(4) 0.068(3) 0.069(4) -0.043(3) 0.001(3) -0.008(3)
O10 0.078(4) 0.068(3) 0.060(3) -0.022(3) 0.018(3) -0.024(3)
O11 0.100(5) 0.074(4) 0.121(5) -0.022(4) -0.026(4) 0.047(4)
O12 0.060(3) 0.081(4) 0.108(5) -0.052(4) 0.018(3) -0.036(3)
Cl8 0.0261(6) 0.0283(7) 0.0423(8) -0.0190(6) -0.0067(6) 0.0035(5)
N1 0.021(2) 0.028(2) 0.025(2) -0.0150(19) 0.0002(17) -0.0031(17)
N2 0.028(2) 0.021(2) 0.035(2) -0.0158(19) -0.0040(19) -0.0007(18)
N3 0.021(2) 0.031(2) 0.035(3) -0.018(2) -0.0014(18) 0.0003(18)
N4 0.025(2) 0.028(2) 0.026(2) -0.0113(19) -0.0076(18) 0.0014(18)
N5 0.021(2) 0.029(2) 0.031(2) -0.014(2) 0.0000(18) -0.0004(18)
N6 0.037(3) 0.025(2) 0.033(3) -0.012(2) -0.005(2) -0.003(2)
N7 0.031(2) 0.027(2) 0.036(3) -0.016(2) -0.003(2) -0.0010(19)
N8 0.029(2) 0.034(3) 0.037(3) -0.016(2) -0.004(2) 0.004(2)
N9 0.027(2) 0.037(3) 0.042(3) -0.022(2) -0.006(2) 0.001(2)
C1 0.026(3) 0.017(2) 0.028(3) -0.010(2) -0.004(2) 0.001(2)
C2 0.025(3) 0.019(2) 0.022(3) -0.008(2) -0.004(2) 0.002(2)
C3 0.027(3) 0.022(3) 0.027(3) -0.011(2) -0.007(2) 0.004(2)
C4 0.027(3) 0.024(3) 0.027(3) -0.010(2) -0.002(2) 0.001(2)
C5 0.025(3) 0.024(3) 0.027(3) -0.010(2) -0.004(2) 0.005(2)
C6 0.030(3) 0.018(2) 0.026(3) -0.009(2) -0.002(2) -0.002(2)
C7 0.039(3) 0.038(3) 0.039(3) -0.011(3) 0.004(3) -0.002(3)
C8 0.025(3) 0.024(3) 0.033(3) -0.016(2) -0.004(2) 0.002(2)
C9 0.030(3) 0.062(4) 0.047(4) -0.027(3) -0.009(3) 0.006(3)
C10 0.024(3) 0.040(3) 0.042(3) -0.024(3) -0.006(2) -0.002(2)
C11 0.055(4) 0.035(3) 0.077(5) -0.033(3) -0.011(4) 0.008(3)
C12 0.027(3) 0.033(3) 0.050(4) -0.028(3) -0.008(3) 0.003(2)
C13 0.026(3) 0.021(3) 0.029(3) -0.010(2) -0.005(2) 0.000(2)
C14 0.024(3) 0.030(3) 0.033(3) -0.020(2) -0.006(2) 0.001(2)
C15 0.026(3) 0.026(3) 0.028(3) -0.011(2) -0.011(2) 0.003(2)
C16 0.027(3) 0.037(3) 0.029(3) -0.014(2) 0.003(2) 0.003(2)
C17 0.021(3) 0.036(3) 0.038(3) -0.008(3) -0.001(2) -0.003(2)
C18 0.029(3) 0.033(3) 0.034(3) -0.010(3) -0.007(2) -0.005(2)
C19 0.035(3) 0.031(3) 0.035(3) -0.016(3) -0.009(2) -0.002(2)
C20 0.022(3) 0.028(3) 0.037(3) -0.017(2) -0.004(2) -0.005(2)
C21 0.021(3) 0.029(3) 0.039(3) -0.016(2) -0.007(2) 0.001(2)
C22 0.025(3) 0.030(3) 0.053(4) -0.015(3) -0.008(3) -0.004(2)
C23 0.026(3) 0.053(4) 0.042(4) -0.019(3) 0.002(3) -0.009(3)
C24 0.029(3) 0.054(4) 0.046(4) -0.023(3) 0.008(3) -0.007(3)
C25 0.031(3) 0.038(3) 0.043(3) -0.022(3) 0.003(3) -0.003(2)
C26 0.027(3) 0.024(3) 0.034(3) -0.014(2) -0.010(2) 0.000(2)
C27 0.028(3) 0.029(3) 0.040(3) -0.016(3) 0.001(2) -0.003(2)
C28 0.036(3) 0.030(3) 0.034(3) -0.018(2) -0.001(2) -0.006(2)
C29 0.037(3) 0.037(3) 0.036(3) -0.014(3) 0.001(3) -0.009(3)
C30 0.054(4) 0.043(4) 0.026(3) -0.010(3) 0.013(3) -0.018(3)
C31 0.059(4) 0.033(3) 0.034(3) -0.012(3) -0.005(3) -0.007(3)
C32 0.044(3) 0.030(3) 0.034(3) -0.012(3) -0.005(3) 0.000(3)
C33 0.031(3) 0.021(3) 0.037(3) -0.015(2) -0.008(2) 0.000(2)
C34 0.036(3) 0.019(3) 0.036(3) -0.018(2) -0.004(2) -0.001(2)
C35 0.048(4) 0.031(3) 0.037(3) -0.021(3) -0.009(3) 0.002(3)
C36 0.061(4) 0.029(3) 0.032(3) -0.015(3) 0.006(3) -0.007(3)
C37 0.042(4) 0.038(3) 0.048(4) -0.020(3) 0.011(3) -0.006(3)
C38 0.032(3) 0.035(3) 0.047(4) -0.018(3) -0.001(3) -0.006(2)
C39 0.027(3) 0.031(3) 0.037(3) -0.016(2) -0.008(2) 0.006(2)
C40 0.021(3) 0.045(3) 0.044(3) -0.027(3) -0.005(2) 0.000(2)
C41 0.020(3) 0.047(3) 0.039(3) -0.024(3) 0.001(2) 0.001(2)
C42 0.034(3) 0.059(4) 0.052(4) -0.032(3) -0.018(3) 0.021(3)
C43 0.057(4) 0.053(4) 0.053(4) -0.030(3) -0.016(3) 0.025(3)
C44 0.049(4) 0.040(3) 0.057(4) -0.029(3) -0.007(3) 0.007(3)
C45 0.039(3) 0.042(3) 0.046(4) -0.026(3) -0.009(3) -0.002(3)
C46 0.034(3) 0.034(3) 0.042(3) -0.021(3) -0.002(3) -0.001(2)
C47 0.023(3) 0.032(3) 0.048(4) -0.021(3) -0.002(2) 0.001(2)
C48 0.035(3) 0.035(3) 0.051(4) -0.020(3) -0.007(3) -0.004(3)
C49 0.050(4) 0.036(3) 0.063(5) -0.014(3) 0.002(3) -0.006(3)
C50 0.047(4) 0.041(4) 0.046(4) -0.011(3) -0.005(3) 0.014(3)
C51 0.039(3) 0.036(3) 0.043(4) -0.017(3) -0.006(3) 0.004(3)
C52 0.033(9) 0.12(2) 0.10(2) -0.038(17) 0.010(10) -0.005(10)
Cl4 0.095(4) 0.128(7) 0.091(4) -0.050(4) 0.023(3) -0.049(4)
Cl5 0.078(4) 0.070(3) 0.091(4) -0.010(3) 0.036(3) 0.019(3)
C52' 0.18(4) 0.034(15) 0.07(2) -0.007(14) -0.01(2) 0.001(19)
Cl4' 0.097(6) 0.25(2) 0.098(6) -0.014(8) -0.010(4) -0.057(9)
Cl5' 0.105(9) 0.25(2) 0.143(11) 0.051(11) 0.000(7) 0.015(12)
C53 0.056(4) 0.078(5) 0.057(5) -0.028(4) -0.010(4) 0.020(4)
Cl6 0.0838(14) 0.0659(12) 0.0710(13) -0.0319(10) 0.0001(11) 0.0074(10)
Cl7 0.0896(15) 0.0654(12) 0.0698(13) -0.0268(10) -0.0258(11) 0.0149(11)

loop_
_atom_type_symbol
_atom_type_description
_atom_type_scat_dispersion_real
_atom_type_scat_dispersion_imag
_atom_type_scat_source
C C 0.0033 0.0016 'International Tables Vol C Tables 4.2.6.8 and 6.1.1.4'
H H 0.0000 0.0000 'International Tables Vol C Tables 4.2.6.8 and 6.1.1.4'
N N 0.0061 0.0033 'International Tables Vol C Tables 4.2.6.8 and 6.1.1.4'
O O 0.0106 0.0060 'International Tables Vol C Tables 4.2.6.8 and 6.1.1.4'
Cl Cl 0.1484 0.1585 'International Tables Vol C Tables 4.2.6.8 and 6.1.1.4'
Cu Cu 0.3201 1.2651 'International Tables Vol C Tables 4.2.6.8 and 6.1.1.4'

loop_
_geom_angle_atom_site_label_1
_geom_angle_atom_site_label_2
_geom_angle_atom_site_label_3
_geom_angle
N4 Cu1 N5 165.80(17)
N4 Cu1 N1 82.96(16)
N5 Cu1 N1 83.00(16)
N4 Cu1 Cl8 96.91(12)
N5 Cu1 Cl8 97.26(12)
N1 Cu1 Cl8 167.78(12)
N4 Cu1 O8 87.24(15)
N5 Cu1 O8 91.03(15)
N1 Cu1 O8 91.37(15)
Cl8 Cu1 O8 100.83(10)
N7 Cu2 N6 125.14(17)
N7 Cu2 Cl8 118.51(13)
N6 Cu2 Cl8 111.82(13)
N7 Cu2 N2 79.71(16)
N6 Cu2 N2 78.17(16)
Cl8 Cu2 N2 137.02(10)
N9 Cu3 N8 138.79(19)
N9 Cu3 N3 82.53(17)
N8 Cu3 N3 79.58(17)
N9 Cu3 O1 123.14(18)
N8 Cu3 O1 96.31(19)
N3 Cu3 O1 130.66(16)
O2 Cl1 O1 114.4(4)
O2 Cl1 O3 108.7(4)
O1 Cl1 O3 108.1(3)
O2 Cl1 O4 110.2(3)
O1 Cl1 O4 108.0(3)
O3 Cl1 O4 107.3(3)
O6 Cl2 O5 111.0(3)
O6 Cl2 O7 109.8(3)
O5 Cl2 O7 109.0(3)
O6 Cl2 O8 108.9(3)
O5 Cl2 O8 109.2(3)
O7 Cl2 O8 108.8(3)
O11 Cl3 O12 109.2(4)
O11 Cl3 O10 110.0(4)
O12 Cl3 O10 109.9(4)
O11 Cl3 O9 111.2(4)
O12 Cl3 O9 108.2(3)
O10 Cl3 O9 108.3(3)
Cl1 O1 Cu3 105.9(3)
Cl2 O8 Cu1 136.1(2)
Cu1 Cl8 Cu2 114.44(6)
C14 N1 C20 111.9(4)
C14 N1 C13 112.9(4)
C20 N1 C13 106.4(4)
C14 N1 Cu1 103.8(3)
C20 N1 Cu1 104.9(3)
C13 N1 Cu1 116.8(3)
C27 N2 C33 111.4(4)
C27 N2 C26 112.4(4)
C33 N2 C26 107.2(4)
C27 N2 Cu2 103.6(3)
C33 N2 Cu2 91.6(3)
C26 N2 Cu2 128.4(3)
C46 N3 C39 114.3(4)
C46 N3 C40 110.6(4)
C39 N3 C40 108.7(4)
C46 N3 Cu3 103.9(3)
C39 N3 Cu3 127.1(3)
C40 N3 Cu3 89.2(3)
C19 N4 C15 118.5(4)
C19 N4 Cu1 128.1(4)
C15 N4 Cu1 113.4(3)
C25 N5 C21 119.5(4)
C25 N5 Cu1 127.0(4)
C21 N5 Cu1 113.3(3)
C28 N6 C32 118.7(5)
C28 N6 Cu2 119.0(4)
C32 N6 Cu2 122.2(4)
C38 N7 C34 118.2(5)
C38 N7 Cu2 126.9(4)
C34 N7 Cu2 114.8(3)
C51 N8 C47 118.2(5)
C51 N8 Cu3 120.5(4)
C47 N8 Cu3 119.3(4)
C45 N9 C41 118.2(5)
C45 N9 Cu3 128.5(4)
C41 N9 Cu3 113.2(4)
C2 C1 C6 120.6(4)
C2 C1 C13 119.1(4)
C6 C1 C13 120.0(4)
C3 C2 C1 119.3(4)
C3 C2 C8 118.9(4)
C1 C2 C8 121.5(4)
C2 C3 C4 120.4(4)
C2 C3 C26 119.0(4)
C4 C3 C26 120.4(4)
C5 C4 C3 119.7(5)
C5 C4 C10 120.1(4)
C3 C4 C10 119.8(4)
C4 C5 C6 120.0(4)
C4 C5 C39 120.4(4)
C6 C5 C39 119.6(4)
C1 C6 C5 119.6(4)
C1 C6 C12 121.6(4)
C5 C6 C12 118.5(4)
C2 C8 C7 114.1(4)
C9 C10 C4 111.1(5)
C6 C12 C11 113.5(5)
N1 C13 C1 117.6(4)
N1 C14 C15 110.3(4)
N4 C15 C16 121.7(5)
N4 C15 C14 114.8(4)
C16 C15 C14 123.4(5)
C15 C16 C17 118.9(5)
C18 C17 C16 119.2(5)
C19 C18 C17 118.9(5)
N4 C19 C18 122.7(5)
N1 C20 C21 109.0(4)
N5 C21 C22 121.4(5)
N5 C21 C20 115.6(4)
C22 C21 C20 122.9(5)
C23 C22 C21 118.8(5)
C24 C23 C22 119.4(5)
C23 C24 C25 119.5(5)
N5 C25 C24 121.3(5)
N2 C26 C3 115.8(4)
N2 C27 C28 113.1(4)
N6 C28 C29 121.5(5)
N6 C28 C27 119.0(5)
C29 C28 C27 119.4(5)
C30 C29 C28 119.0(6)
C31 C30 C29 119.5(5)
C30 C31 C32 118.6(6)
N6 C32 C31 122.7(6)
N2 C33 C34 111.8(4)
N7 C34 C35 122.1(5)
N7 C34 C33 114.6(5)
C35 C34 C33 123.2(5)
C34 C35 C36 118.7(6)
C37 C36 C35 119.7(6)
C36 C37 C38 118.5(6)
N7 C38 C37 122.7(6)
N3 C39 C5 116.1(4)
N3 C40 C41 112.5(4)
N9 C41 C42 121.7(5)
N9 C41 C40 116.0(5)
C42 C41 C40 122.2(5)
C41 C42 C43 119.3(6)
C44 C43 C42 119.2(6)
C43 C44 C45 119.1(6)
N9 C45 C44 122.4(5)
N3 C46 C47 113.6(4)
N8 C47 C48 121.1(5)
N8 C47 C46 118.4(5)
C48 C47 C46 120.4(5)
C49 C48 C47 120.3(6)
C48 C49 C50 119.0(6)
C51 C50 C49 118.6(6)
N8 C51 C50 122.9(6)
Cl5 C52 Cl4 112.4(10)
Cl5' C52' Cl4' 107.6(12)
Cl7 C53 Cl6 112.6(4)

loop_
_geom_bond_atom_site_label_1
_geom_bond_atom_site_label_2
_geom_bond_distance
Cu1 N4 1.977(4)
Cu1 N5 1.989(4)
Cu1 N1 2.051(4)
Cu1 Cl8 2.2755(14)
Cu1 O8 2.410(4)
Cu2 N7 1.981(4)
Cu2 N6 2.006(4)
Cu2 Cl8 2.3022(14)
Cu2 N2 2.382(4)
Cu3 N9 1.926(5)
Cu3 N8 1.933(5)
Cu3 N3 2.403(4)
Cu3 O1 2.408(6)
Cl1 O2 1.399(5)
Cl1 O1 1.411(5)
Cl1 O3 1.437(5)
Cl1 O4 1.437(5)
Cl2 O6 1.417(4)
Cl2 O5 1.426(4)
Cl2 O7 1.433(4)
Cl2 O8 1.448(4)
Cl3 O11 1.386(6)
Cl3 O12 1.412(5)
Cl3 O10 1.424(5)
Cl3 O9 1.432(5)
N1 C14 1.486(6)
N1 C20 1.493(6)
N1 C13 1.513(6)
N2 C27 1.458(7)
N2 C33 1.471(6)
N2 C26 1.497(6)
N3 C46 1.451(7)
N3 C39 1.475(7)
N3 C40 1.483(6)
N4 C19 1.340(7)
N4 C15 1.357(6)
N5 C25 1.339(7)
N5 C21 1.347(6)
N6 C28 1.334(7)
N6 C32 1.348(7)
N7 C38 1.339(7)
N7 C34 1.341(7)
N8 C51 1.346(7)
N8 C47 1.350(7)
N9 C45 1.344(7)
N9 C41 1.347(7)
C1 C2 1.405(7)
C1 C6 1.406(7)
C1 C13 1.518(7)
C2 C3 1.403(7)
C2 C8 1.513(7)
C3 C4 1.408(7)
C3 C26 1.513(7)
C4 C5 1.406(7)
C4 C10 1.513(7)
C5 C6 1.409(7)
C5 C39 1.520(7)
C6 C12 1.512(7)
C7 C8 1.532(7)
C9 C10 1.512(8)
C11 C12 1.514(8)
C14 C15 1.493(7)
C15 C16 1.378(7)
C16 C17 1.389(8)
C17 C18 1.380(8)
C18 C19 1.371(8)
C20 C21 1.501(7)
C21 C22 1.383(7)
C22 C23 1.378(8)
C23 C24 1.370(8)
C24 C25 1.380(8)
C27 C28 1.513(7)
C28 C29 1.391(7)
C29 C30 1.382(8)
C30 C31 1.373(9)
C31 C32 1.376(8)
C33 C34 1.502(7)
C34 C35 1.368(8)
C35 C36 1.380(8)
C36 C37 1.364(9)
C37 C38 1.371(8)
C40 C41 1.505(8)
C41 C42 1.370(8)
C42 C43 1.387(9)
C43 C44 1.354(9)
C44 C45 1.378(8)
C46 C47 1.508(8)
C47 C48 1.371(8)
C48 C49 1.364(9)
C49 C50 1.381(9)
C50 C51 1.364(8)
C52 Cl5 1.718(13)
C52 Cl4 1.728(14)
C52' Cl5' 1.722(15)
C52' Cl4' 1.734(15)
C53 Cl7 1.745(7)
C53 Cl6 1.745(7)
